data_2227129
loop_
_publ_author_name
'Hamri, Salha'
'Hafid, Abderrafia'
'Zouihri, Hafid'
'Lazar, Sa\"id'
'Khouili, Mostafa'

_publ_section_title
;
 3,4,6-Trimethyl-1-phenyl-1<i>H</i>-pyrazolo[3,4-<i>b</i>]pyridine
;
_journal_coeditor_code XU2793
_journal_issue 8
_journal_name_full 'Acta Crystallographica Section E'
_journal_page_first o1966
_journal_paper_doi 10.1107/S1600536810026474
_journal_volume 66
_journal_year 2010
_chemical_formula_iupac 'C15 H15 N3'
_chemical_formula_moiety 'C15 H15 N3'
_chemical_formula_sum 'C15 H15 N3'
_chemical_formula_weight 237.30
_chemical_name_systematic
;
3,4,6-Trimethyl-1-phenyl-1<i>H</i>-pyrazolo[3,4-<i>b</i>]pyridine
;
_space_group_IT_number 14
_symmetry_cell_setting monoclinic
_symmetry_space_group_name_Hall '-P 2yn'
_symmetry_space_group_name_H-M 'P 1 21/n 1'
_atom_sites_solution_hydrogens geom
_atom_sites_solution_primary direct
_atom_sites_solution_secondary difmap
_audit_creation_method SHELXL-97
_cell_angle_alpha 90.00
_cell_angle_beta 101.2510(10)
_cell_angle_gamma 90.00
_cell_formula_units_Z 4
_cell_length_a 7.1714(2)
_cell_length_b 12.0690(4)
_cell_length_c 14.5491(5)
_cell_measurement_pressure 101
_cell_measurement_reflns_used 1348
_cell_measurement_temperature 296(2)
_cell_measurement_theta_max 25.5
_cell_measurement_theta_min 2.6
_cell_volume 1235.05(7)
_computing_cell_refinement 'SAINT (Bruker, 2005)'
_computing_data_collection 'APEX2 (Bruker, 2005)'
_computing_data_reduction 'SAINT (Bruker, 2005)'
_computing_molecular_graphics 'PLATON (Spek, 2009)'
_computing_publication_material 'publCIF (Westrip, 2010)'
_computing_structure_refinement 'SHELXL97 (Sheldrick, 2008)'
_computing_structure_solution 'SHELXS97 (Sheldrick, 2008)'
_diffrn_ambient_temperature 296(2)
_diffrn_measured_fraction_theta_full 1.000
_diffrn_measured_fraction_theta_max 1.000
_diffrn_measurement_device_type 'Bruker X8 APEXII CCD area-detector'
_diffrn_measurement_method '\f and \w'
_diffrn_radiation_monochromator graphite
_diffrn_radiation_source 'fine-focus sealed tube'
_diffrn_radiation_type MoK\a
_diffrn_radiation_wavelength 0.71073
_diffrn_reflns_av_R_equivalents 0.0285
_diffrn_reflns_av_sigmaI/netI 0.0236
_diffrn_reflns_limit_h_max 8
_diffrn_reflns_limit_h_min -7
_diffrn_reflns_limit_k_max 14
_diffrn_reflns_limit_k_min -14
_diffrn_reflns_limit_l_max 17
_diffrn_reflns_limit_l_min -17
_diffrn_reflns_number 10642
_diffrn_reflns_theta_full 25.30
_diffrn_reflns_theta_max 25.30
_diffrn_reflns_theta_min 2.85
_diffrn_standards_interval_count 0
_diffrn_standards_interval_time 0
_diffrn_standards_number 0
_exptl_absorpt_coefficient_mu 0.078
_exptl_absorpt_correction_type none
_exptl_crystal_colour colourless
_exptl_crystal_density_diffrn 1.276
_exptl_crystal_density_method 'not measured'
_exptl_crystal_description prism
_exptl_crystal_F_000 504
_exptl_crystal_size_max 0.32
_exptl_crystal_size_mid 0.29
_exptl_crystal_size_min 0.12
_refine_diff_density_max 0.742
_refine_diff_density_min -0.259
_refine_ls_extinction_method none
_refine_ls_goodness_of_fit_ref 1.091
_refine_ls_hydrogen_treatment constr
_refine_ls_matrix_type full
_refine_ls_number_parameters 166
_refine_ls_number_reflns 2252
_refine_ls_number_restraints 0
_refine_ls_restrained_S_all 1.091
_refine_ls_R_factor_all 0.0808
_refine_ls_R_factor_gt 0.0680
_refine_ls_shift/su_max 0.000
_refine_ls_shift/su_mean 0.000
_refine_ls_structure_factor_coef Fsqd
_refine_ls_weighting_details 'calc w=1/[\s^2^(Fo^2^)+(0.1040P)^2^+1.0638P] where P=(Fo^2^+2Fc^2^)/3'
_refine_ls_weighting_scheme calc
_refine_ls_wR_factor_gt 0.1880
_refine_ls_wR_factor_ref 0.1982
_reflns_number_gt 1841
_reflns_number_total 2252
_reflns_threshold_expression I>2sigma(I)
_cod_data_source_file xu2793.cif
_cod_data_source_block I
_cod_original_sg_symbol_H-M 'P 21/n'
_cod_database_code 2227129
_cod_database_fobs_code 2227129

loop_
_symmetry_equiv_pos_as_xyz
'x, y, z'
'-x+1/2, y+1/2, -z+1/2'
'-x, -y, -z'
'x-1/2, -y-1/2, z-1/2'

loop_
_atom_site_type_symbol
_atom_site_label
_atom_site_fract_x
_atom_site_fract_y
_atom_site_fract_z
_atom_site_U_iso_or_equiv
_atom_site_adp_type
_atom_site_calc_flag
_atom_site_refinement_flags
_atom_site_occupancy
_atom_site_disorder_assembly
_atom_site_disorder_group
C C1 0.8454(3) 0.7445(2) -0.04712(18) 0.0367(6) Uani d . 1 . .
C C2 0.7992(4) 0.6928(2) -0.13595(19) 0.0421(7) Uani d . 1 . .
C C3 0.7465(3) 0.5818(2) -0.14607(17) 0.0332(6) Uani d . 1 . .
C C4 0.7468(3) 0.5266(2) -0.06073(18) 0.0351(6) Uani d . 1 . .
C C5 0.7917(3) 0.5850(2) 0.02285(17) 0.0316(6) Uani d . 1 . .
C C6 0.9021(4) 0.8635(2) -0.0425(2) 0.0472(7) Uani d . 1 . .
C C7 0.6952(4) 0.5279(3) -0.23948(19) 0.0492(8) Uani d . 1 . .
C C8 0.7099(3) 0.4171(2) -0.0326(2) 0.0380(7) Uani d . 1 . .
C C9 0.6593(4) 0.3137(3) -0.0909(2) 0.0481(8) Uani d . 1 . .
C C10 0.8125(3) 0.5303(2) 0.19304(17) 0.0317(6) Uani d . 1 . .
C C11 0.8164(3) 0.4380(2) 0.24944(19) 0.0378(6) Uani d . 1 . .
C C12 0.8416(4) 0.4501(2) 0.3447(2) 0.0404(7) Uani d . 1 . .
C C13 0.8649(4) 0.5527(2) 0.38535(18) 0.0362(6) Uani d . 1 . .
C C14 0.8657(4) 0.6457(2) 0.33032(18) 0.0356(6) Uani d . 1 . .
C C15 0.8396(3) 0.6356(2) 0.23326(18) 0.0355(6) Uani d . 1 . .
N N1 0.8420(3) 0.69504(17) 0.03365(15) 0.0339(5) Uani d . 1 . .
N N2 0.7298(3) 0.41044(18) 0.05772(16) 0.0380(6) Uani d . 1 . .
N N3 0.7801(3) 0.51439(17) 0.09427(15) 0.0332(5) Uani d . 1 . .
H H11 0.8019 0.3677 0.2228 0.045 Uiso calc R 1 . .
H H12 0.8428 0.3877 0.3823 0.048 Uiso calc R 1 . .
H H13 0.8802 0.5597 0.4501 0.043 Uiso calc R 1 . .
H H14 0.8838 0.7153 0.3581 0.043 Uiso calc R 1 . .
H H15 0.8401 0.6980 0.1958 0.043 Uiso calc R 1 . .
H H2 0.8042 0.7343 -0.1893 0.051 Uiso calc R 1 . .
H H6A 0.7931 0.9085 -0.0665 0.071 Uiso calc R 1 . .
H H6B 0.9975 0.8750 -0.0796 0.071 Uiso calc R 1 . .
H H6C 0.9523 0.8835 0.0214 0.071 Uiso calc R 1 . .
H H7A 0.7068 0.5806 -0.2874 0.074 Uiso calc R 1 . .
H H7B 0.5666 0.5016 -0.2488 0.074 Uiso calc R 1 . .
H H7C 0.7792 0.4666 -0.2425 0.074 Uiso calc R 1 . .
H H9A 0.7662 0.2913 -0.1173 0.072 Uiso calc R 1 . .
H H9B 0.5529 0.3288 -0.1405 0.072 Uiso calc R 1 . .
H H9C 0.6268 0.2554 -0.0520 0.072 Uiso calc R 1 . .

loop_
_atom_site_aniso_label
_atom_site_aniso_U_11
_atom_site_aniso_U_22
_atom_site_aniso_U_33
_atom_site_aniso_U_12
_atom_site_aniso_U_13
_atom_site_aniso_U_23
C1 0.0326(13) 0.0418(15) 0.0371(14) 0.0062(11) 0.0100(11) -0.0020(11)
C2 0.0459(15) 0.0491(17) 0.0334(15) 0.0081(12) 0.0129(12) 0.0066(12)
C3 0.0279(12) 0.0443(15) 0.0284(13) 0.0109(10) 0.0075(10) 0.0000(11)
C4 0.0274(12) 0.0418(15) 0.0358(14) 0.0058(10) 0.0055(10) -0.0037(11)
C5 0.0251(11) 0.0406(14) 0.0302(13) 0.0069(10) 0.0082(9) 0.0044(10)
C6 0.0545(17) 0.0469(17) 0.0440(17) 0.0002(13) 0.0191(13) 0.0156(13)
C7 0.0453(16) 0.068(2) 0.0342(15) 0.0045(14) 0.0065(12) -0.0091(14)
C8 0.0257(12) 0.0334(14) 0.0554(18) 0.0045(10) 0.0092(11) 0.0069(12)
C9 0.0431(15) 0.0554(19) 0.0420(17) 0.0041(13) -0.0011(12) -0.0138(13)
C10 0.0224(11) 0.0444(15) 0.0279(12) 0.0048(10) 0.0041(9) -0.0043(11)
C11 0.0367(13) 0.0302(13) 0.0470(16) -0.0026(10) 0.0096(11) -0.0034(11)
C12 0.0430(14) 0.0353(15) 0.0445(16) 0.0020(11) 0.0127(12) 0.0116(12)
C13 0.0400(14) 0.0445(15) 0.0238(12) 0.0081(11) 0.0050(10) 0.0046(11)
C14 0.0422(14) 0.0296(13) 0.0338(14) 0.0040(11) 0.0044(11) -0.0049(10)
C15 0.0394(13) 0.0338(13) 0.0333(14) 0.0079(11) 0.0072(10) 0.0114(11)
N1 0.0322(11) 0.0275(11) 0.0444(13) 0.0041(8) 0.0134(9) 0.0057(9)
N2 0.0374(12) 0.0295(12) 0.0460(14) -0.0025(9) 0.0053(10) -0.0084(10)
N3 0.0373(11) 0.0284(11) 0.0339(12) -0.0010(9) 0.0068(9) -0.0026(9)

loop_
_atom_type_symbol
_atom_type_description
_atom_type_scat_dispersion_real
_atom_type_scat_dispersion_imag
_atom_type_scat_source
C C 0.0033 0.0016 'International Tables Vol C Tables 4.2.6.8 and 6.1.1.4'
H H 0.0000 0.0000 'International Tables Vol C Tables 4.2.6.8 and 6.1.1.4'
N N 0.0061 0.0033 'International Tables Vol C Tables 4.2.6.8 and 6.1.1.4'

loop_
_geom_angle_atom_site_label_1
_geom_angle_atom_site_label_2
_geom_angle_atom_site_label_3
_geom_angle_site_symmetry_1
_geom_angle_site_symmetry_3
_geom_angle
_geom_angle_publ_flag
C1 C6 H6C . . 109.5 ?
C1 C6 H6B . . 109.5 ?
C1 C6 H6A . . 109.5 ?
C1 C2 H2 . . 118.9 ?
C1 N1 C5 . . 112.6(2) ?
C2 C1 C6 . . 118.6(2) ?
C2 C3 C7 . . 122.1(2) ?
C2 C3 C4 . . 114.1(2) ?
C3 C7 H7C . . 109.5 ?
C3 C7 H7B . . 109.5 ?
C3 C7 H7A . . 109.5 ?
C3 C2 H2 . . 118.9 ?
C3 C2 C1 . . 122.1(2) ?
C3 C4 C8 . . 136.4(3) ?
C4 C8 C9 . . 130.0(3) ?
C4 C3 C7 . . 123.8(3) ?
C5 C4 C8 . . 104.1(2) ?
C5 C4 C3 . . 119.5(3) ?
C5 N3 C10 . . 131.7(2) ?
C5 N3 N2 . . 109.0(2) ?
C8 C9 H9C . . 109.5 ?
C8 C9 H9B . . 109.5 ?
C8 C9 H9A . . 109.5 ?
C8 N2 N3 . . 107.6(2) ?
C10 C11 H11 . . 120.0 ?
C10 C15 H15 . . 120.5 ?
C11 C12 H12 . . 119.5 ?
C11 C10 N3 . . 118.2(2) ?
C11 C10 C15 . . 120.0(2) ?
C12 C13 H13 . . 120.0 ?
C12 C13 C14 . . 119.9(2) ?
C12 C11 H11 . . 120.0 ?
C12 C11 C10 . . 119.9(2) ?
C13 C12 H12 . . 119.5 ?
C13 C12 C11 . . 121.0(2) ?
C13 C14 H14 . . 119.9 ?
C13 C14 C15 . . 120.2(2) ?
C14 C13 H13 . . 120.0 ?
C14 C15 H15 . . 120.5 ?
C14 C15 C10 . . 119.0(2) ?
C15 C14 H14 . . 119.9 ?
C15 C10 N3 . . 121.8(2) ?
H6A C6 H6C . . 109.5 ?
H6A C6 H6B . . 109.5 ?
H6B C6 H6C . . 109.5 ?
H7A C7 H7C . . 109.5 ?
H7A C7 H7B . . 109.5 ?
H7B C7 H7C . . 109.5 ?
H9A C9 H9C . . 109.5 ?
H9A C9 H9B . . 109.5 ?
H9B C9 H9C . . 109.5 ?
N1 C1 C6 . . 116.6(2) ?
N1 C1 C2 . . 124.8(3) ?
N1 C5 C4 . . 126.9(2) ?
N2 C8 C9 . . 119.0(2) ?
N2 C8 C4 . . 111.0(2) ?
N2 N3 C10 . . 119.3(2) ?
N3 C5 C4 . . 108.2(2) ?
N3 C5 N1 . . 124.8(2) ?

loop_
_geom_bond_atom_site_label_1
_geom_bond_atom_site_label_2
_geom_bond_site_symmetry_2
_geom_bond_distance
_geom_bond_publ_flag
C1 C6 . 1.491(4) ?
C2 H2 . 0.9300 ?
C2 C1 . 1.415(4) ?
C3 C7 . 1.487(4) ?
C3 C4 . 1.408(4) ?
C3 C2 . 1.392(4) ?
C4 C8 . 1.424(4) ?
C4 C5 . 1.388(4) ?
C6 H6C . 0.9600 ?
C6 H6B . 0.9600 ?
C6 H6A . 0.9600 ?
C7 H7C . 0.9600 ?
C7 H7B . 0.9600 ?
C7 H7A . 0.9600 ?
C8 C9 . 1.512(4) ?
C9 H9C . 0.9600 ?
C9 H9B . 0.9600 ?
C9 H9A . 0.9600 ?
C10 C11 . 1.380(4) ?
C11 H11 . 0.9300 ?
C11 C12 . 1.370(4) ?
C12 H12 . 0.9300 ?
C13 H13 . 0.9300 ?
C13 C14 . 1.379(4) ?
C13 C12 . 1.368(4) ?
C14 H14 . 0.9300 ?
C15 H15 . 0.9300 ?
C15 C10 . 1.397(4) ?
C15 C14 . 1.393(4) ?
N1 C5 . 1.377(3) ?
N1 C1 . 1.322(3) ?
N2 N3 . 1.383(3) ?
N2 C8 . 1.296(4) ?
N3 C10 . 1.423(3) ?
N3 C5 . 1.359(3) ?

loop_
_cod_related_entry_id
_cod_related_entry_database
_cod_related_entry_code
1 ChemSpider 660320
